data_7013315
loop_
_publ_author_name
'Gray, Ian P.'
'Milton, Heather L.'
'Slawin, Alexandra M. Z.'
'Woollins, J. Derek'

_publ_section_title
;
 Synthesis and structure of [Fc(RO)PS2]? complexes
;
_journal_issue 17
_journal_name_full 'Dalton Transactions'
_journal_page_first 3450
_journal_paper_doi 10.1039/b306387a
_journal_year 2003
_chemical_formula_moiety 'C22 H24 Fe2 O2 P2 Pd S4'
_chemical_formula_sum 'C22 H24 Fe2 O2 P2 Pd S4'
_chemical_formula_weight 728.69
_chemical_name_systematic
;
?
;
_space_group_IT_number 14
_symmetry_cell_setting monoclinic
_symmetry_space_group_name_Hall '-P 2yn'
_symmetry_space_group_name_H-M 'P 1 21/n 1'
_atom_sites_solution_hydrogens geom
_atom_sites_solution_primary direct
_atom_sites_solution_secondary difmap
_audit_creation_method SHELXL-97
_cell_angle_alpha 90.00
_cell_angle_beta 95.283(4)
_cell_angle_gamma 90.00
_cell_formula_units_Z 2
_cell_length_a 6.9328(15)
_cell_length_b 17.093(4)
_cell_length_c 10.767(2)
_cell_measurement_reflns_used 96
_cell_measurement_temperature 125(2)
_cell_measurement_theta_max 168
_cell_measurement_theta_min 12
_cell_volume 1270.5(5)
_computing_cell_refinement 'Bruker SMART'
_computing_data_collection 'Bruker SMART'
_computing_data_reduction 'Bruker SHELXTL'
_computing_molecular_graphics 'Bruker SHELXTL'
_computing_publication_material 'Bruker SHELXTL'
_computing_structure_refinement 'SHELXL-97 (Sheldrick, 1997)'
_computing_structure_solution 'SHELXS-97 (Sheldrick, 1990)'
_diffrn_ambient_temperature 125(2)
_diffrn_detector_area_resol_mean 0.83
_diffrn_measured_fraction_theta_full 0.978
_diffrn_measured_fraction_theta_max 0.978
_diffrn_measurement_device_type 'CCD area detector'
_diffrn_measurement_method 'phi and omega scans'
_diffrn_radiation_monochromator graphite
_diffrn_radiation_source 'fine-focus sealed tube'
_diffrn_radiation_type MoK\a
_diffrn_radiation_wavelength 0.71073
_diffrn_reflns_av_R_equivalents 0.0254
_diffrn_reflns_av_sigmaI/netI 0.0202
_diffrn_reflns_limit_h_max 7
_diffrn_reflns_limit_h_min -7
_diffrn_reflns_limit_k_max 18
_diffrn_reflns_limit_k_min -18
_diffrn_reflns_limit_l_max 11
_diffrn_reflns_limit_l_min -9
_diffrn_reflns_number 5322
_diffrn_reflns_theta_full 23.28
_diffrn_reflns_theta_max 23.28
_diffrn_reflns_theta_min 2.24
_exptl_absorpt_coefficient_mu 2.302
_exptl_absorpt_correction_T_max 1.00000
_exptl_absorpt_correction_T_min 0.712803
_exptl_absorpt_correction_type multi-scan
_exptl_crystal_colour red
_exptl_crystal_density_diffrn 1.905
_exptl_crystal_density_method 'not measured'
_exptl_crystal_description prism
_exptl_crystal_F_000 728
_exptl_crystal_size_max .15
_exptl_crystal_size_mid .1
_exptl_crystal_size_min .1
_refine_diff_density_max 0.344
_refine_diff_density_min -0.299
_refine_diff_density_rms 0.068
_refine_ls_extinction_coef 0.0014(4)
_refine_ls_extinction_expression Fc^*^=kFc[1+0.001xFc^2^\l^3^/sin(2\q)]^-1/4^
_refine_ls_extinction_method SHELXL
_refine_ls_goodness_of_fit_ref 1.043
_refine_ls_hydrogen_treatment mixed
_refine_ls_matrix_type full
_refine_ls_number_parameters 152
_refine_ls_number_reflns 1788
_refine_ls_number_restraints 0
_refine_ls_restrained_S_all 1.043
_refine_ls_R_factor_all 0.0238
_refine_ls_R_factor_gt 0.0208
_refine_ls_shift/su_max 0.001
_refine_ls_shift/su_mean 0.000
_refine_ls_structure_factor_coef Fsqd
_refine_ls_weighting_details 'calc w=1/[\s^2^(Fo^2^)+(0.0360P)^2^+0.0771P] where P=(Fo^2^+2Fc^2^)/3'
_refine_ls_weighting_scheme calc
_refine_ls_wR_factor_gt 0.0520
_refine_ls_wR_factor_ref 0.0533
_reflns_number_gt 1620
_reflns_number_total 1788
_reflns_threshold_expression >2sigma(I)
_cod_data_source_file b306387a.txt
_cod_data_source_block 4M
_cod_depositor_comments
;
The following automatic conversions were performed:
'_symmetry_cell_setting' value 'Monoclinic' changed to 'monoclinic'
according to '/home/saulius/struct/CIF-dictionaries/cif_core.dic'
dictionary named 'cif_core.dic' version 2.4.1 from 2010-06-29.

Automatic conversion script
Id: cif_fix_enum 1527 2010-12-29 10:47:43Z saulius 
;
_cod_original_sg_symbol_H-M P2(1)/n
_cod_database_code 7013315

loop_
_symmetry_equiv_pos_as_xyz
'x, y, z'
'-x+1/2, y+1/2, -z+1/2'
'-x, -y, -z'
'x-1/2, -y-1/2, z-1/2'

loop_
_atom_site_label
_atom_site_type_symbol
_atom_site_fract_x
_atom_site_fract_y
_atom_site_fract_z
_atom_site_U_iso_or_equiv
_atom_site_adp_type
_atom_site_occupancy
_atom_site_symmetry_multiplicity
_atom_site_calc_flag
_atom_site_refinement_flags
_atom_site_disorder_assembly
_atom_site_disorder_group
Pd1 Pd 0.0000 0.0000 0.5000 0.01682(12) Uani 1 2 d S . .
S1 S 0.15393(10) -0.04426(4) 0.69004(6) 0.02347(18) Uani 1 1 d . . .
S2 S 0.14474(10) -0.10953(4) 0.41604(6) 0.02239(18) Uani 1 1 d . . .
P1 P 0.23678(9) -0.13727(4) 0.59290(6) 0.01863(17) Uani 1 1 d . . .
Fe1 Fe 0.19054(5) -0.33333(2) 0.56811(3) 0.02082(14) Uani 1 1 d . . .
C1 C 0.1454(4) -0.22709(14) 0.6431(2) 0.0205(6) Uani 1 1 d . . .
C2 C 0.2366(4) -0.27785(16) 0.7366(2) 0.0269(6) Uani 1 1 d . . .
H2A H 0.3580 -0.2698 0.7833 0.032 Uiso 1 1 calc R . .
C3 C 0.1097(5) -0.34282(16) 0.7458(3) 0.0340(7) Uani 1 1 d . . .
H3A H 0.1330 -0.3861 0.8006 0.041 Uiso 1 1 calc R . .
C4 C -0.0547(4) -0.33282(17) 0.6614(3) 0.0351(7) Uani 1 1 d . . .
H4A H -0.1608 -0.3681 0.6497 0.042 Uiso 1 1 calc R . .
C5 C -0.0371(4) -0.26194(15) 0.5969(3) 0.0283(6) Uani 1 1 d . . .
H5A H -0.1282 -0.2409 0.5344 0.034 Uiso 1 1 calc R . .
C6 C 0.4305(4) -0.33620(18) 0.4708(3) 0.0385(8) Uani 1 1 d . . .
H6A H 0.5351 -0.3001 0.4783 0.046 Uiso 1 1 calc R . .
C7 C 0.4183(4) -0.40549(18) 0.5410(3) 0.0352(7) Uani 1 1 d . . .
H7A H 0.5117 -0.4238 0.6044 0.042 Uiso 1 1 calc R . .
C8 C 0.2416(4) -0.44267(16) 0.4998(3) 0.0321(7) Uani 1 1 d . . .
H8A H 0.1963 -0.4909 0.5301 0.039 Uiso 1 1 calc R . .
C9 C 0.1450(4) -0.39606(17) 0.4067(3) 0.0330(7) Uani 1 1 d . . .
H9A H 0.0223 -0.4071 0.3635 0.040 Uiso 1 1 calc R . .
C10 C 0.2620(5) -0.32943(17) 0.3878(3) 0.0345(7) Uani 1 1 d . . .
H10A H 0.2321 -0.2882 0.3301 0.041 Uiso 1 1 calc R . .
O11 O 0.4623(2) -0.15301(10) 0.61682(16) 0.0233(4) Uani 1 1 d . . .
C11 C 0.5994(4) -0.09136(16) 0.5938(3) 0.0304(6) Uani 1 1 d . . .
H11A H 0.7318 -0.1107 0.6131 0.046 Uiso 1 1 calc R . .
H11B H 0.5777 -0.0462 0.6469 0.046 Uiso 1 1 calc R . .
H11C H 0.5809 -0.0756 0.5060 0.046 Uiso 1 1 calc R . .

loop_
_atom_site_aniso_label
_atom_site_aniso_U_11
_atom_site_aniso_U_22
_atom_site_aniso_U_33
_atom_site_aniso_U_23
_atom_site_aniso_U_13
_atom_site_aniso_U_12
Pd1 0.01888(18) 0.01421(18) 0.01722(18) 0.00024(10) 0.00090(12) 0.00065(10)
S1 0.0310(4) 0.0194(4) 0.0192(4) -0.0021(3) -0.0020(3) 0.0045(3)
S2 0.0293(4) 0.0194(4) 0.0182(4) -0.0006(2) 0.0009(3) 0.0049(3)
P1 0.0196(4) 0.0166(4) 0.0193(4) 0.0000(3) 0.0001(3) 0.0014(3)
Fe1 0.0233(2) 0.0170(2) 0.0226(2) 0.00039(15) 0.00460(17) 0.00008(15)
C1 0.0217(14) 0.0190(14) 0.0212(14) -0.0012(11) 0.0038(11) 0.0019(11)
C2 0.0396(16) 0.0228(14) 0.0183(14) -0.0020(11) 0.0037(12) 0.0045(12)
C3 0.053(2) 0.0228(15) 0.0299(16) 0.0071(12) 0.0223(15) 0.0048(13)
C4 0.0357(18) 0.0272(16) 0.0454(19) -0.0030(14) 0.0190(15) -0.0068(13)
C5 0.0236(15) 0.0257(16) 0.0365(17) -0.0015(12) 0.0076(13) 0.0005(12)
C6 0.0315(17) 0.0377(18) 0.050(2) -0.0167(15) 0.0220(15) -0.0067(14)
C7 0.0342(17) 0.0332(17) 0.0386(17) -0.0054(14) 0.0065(14) 0.0130(13)
C8 0.0457(18) 0.0196(14) 0.0320(17) -0.0045(12) 0.0084(14) -0.0007(13)
C9 0.0382(17) 0.0363(17) 0.0244(16) -0.0070(12) 0.0019(13) -0.0021(14)
C10 0.055(2) 0.0284(17) 0.0226(15) 0.0027(12) 0.0161(15) 0.0055(14)
O11 0.0198(10) 0.0205(10) 0.0292(10) 0.0016(8) 0.0004(8) -0.0009(7)
C11 0.0236(15) 0.0310(15) 0.0374(17) 0.0026(13) 0.0071(13) -0.0074(12)

loop_
_atom_type_symbol
_atom_type_description
_atom_type_scat_dispersion_real
_atom_type_scat_dispersion_imag
_atom_type_scat_source
C C 0.0033 0.0016 'International Tables Vol C Tables 4.2.6.8 and 6.1.1.4'
H H 0.0000 0.0000 'International Tables Vol C Tables 4.2.6.8 and 6.1.1.4'
O O 0.0106 0.0060 'International Tables Vol C Tables 4.2.6.8 and 6.1.1.4'
P P 0.1023 0.0942 'International Tables Vol C Tables 4.2.6.8 and 6.1.1.4'
S S 0.1246 0.1234 'International Tables Vol C Tables 4.2.6.8 and 6.1.1.4'
Fe Fe 0.3463 0.8444 'International Tables Vol C Tables 4.2.6.8 and 6.1.1.4'
Pd Pd -0.9988 1.0072 'International Tables Vol C Tables 4.2.6.8 and 6.1.1.4'

loop_
_geom_angle_atom_site_label_1
_geom_angle_atom_site_label_2
_geom_angle_atom_site_label_3
_geom_angle
_geom_angle_site_symmetry_1
_geom_angle_site_symmetry_3
_geom_angle_publ_flag
S1 Pd1 S1 180.0 . 3_556 ?
S1 Pd1 S2 95.61(2) . 3_556 ?
S1 Pd1 S2 84.39(2) 3_556 3_556 ?
S1 Pd1 S2 84.39(2) . . ?
S1 Pd1 S2 95.61(2) 3_556 . ?
S2 Pd1 S2 180.0 3_556 . ?
P1 S1 Pd1 86.00(3) . . ?
P1 S2 Pd1 86.15(3) . . ?
O11 P1 C1 100.34(11) . . ?
O11 P1 S2 114.63(8) . . ?
C1 P1 S2 113.84(9) . . ?
O11 P1 S1 111.95(7) . . ?
C1 P1 S1 113.56(9) . . ?
S2 P1 S1 103.00(4) . . ?
C1 Fe1 C5 41.63(10) . . ?
C1 Fe1 C9 142.52(11) . . ?
C5 Fe1 C9 112.46(12) . . ?
C1 Fe1 C7 138.42(11) . . ?
C5 Fe1 C7 179.40(12) . . ?
C9 Fe1 C7 67.84(12) . . ?
C1 Fe1 C2 41.17(10) . . ?
C5 Fe1 C2 69.39(11) . . ?
C9 Fe1 C2 175.93(11) . . ?
C7 Fe1 C2 110.28(12) . . ?
C1 Fe1 C6 112.88(11) . . ?
C5 Fe1 C6 140.20(12) . . ?
C9 Fe1 C6 67.73(12) . . ?
C7 Fe1 C6 40.36(13) . . ?
C2 Fe1 C6 113.40(12) . . ?
C1 Fe1 C10 114.14(11) . . ?
C5 Fe1 C10 112.47(12) . . ?
C9 Fe1 C10 40.74(12) . . ?
C7 Fe1 C10 68.11(12) . . ?
C2 Fe1 C10 142.53(12) . . ?
C6 Fe1 C10 40.24(13) . . ?
C1 Fe1 C3 68.44(11) . . ?
C5 Fe1 C3 67.91(12) . . ?
C9 Fe1 C3 135.98(12) . . ?
C7 Fe1 C3 111.51(12) . . ?
C2 Fe1 C3 40.75(12) . . ?
C6 Fe1 C3 141.37(14) . . ?
C10 Fe1 C3 176.72(12) . . ?
C1 Fe1 C8 177.41(10) . . ?
C5 Fe1 C8 139.52(11) . . ?
C9 Fe1 C8 40.07(11) . . ?
C7 Fe1 C8 40.39(12) . . ?
C2 Fe1 C8 136.23(11) . . ?
C6 Fe1 C8 67.63(12) . . ?
C10 Fe1 C8 67.99(11) . . ?
C3 Fe1 C8 109.49(11) . . ?
C1 Fe1 C4 68.61(11) . . ?
C5 Fe1 C4 40.23(11) . . ?
C9 Fe1 C4 110.41(12) . . ?
C7 Fe1 C4 139.22(13) . . ?
C2 Fe1 C4 68.45(12) . . ?
C6 Fe1 C4 178.13(12) . . ?
C10 Fe1 C4 138.35(13) . . ?
C3 Fe1 C4 39.94(12) . . ?
C8 Fe1 C4 110.94(12) . . ?
C2 C1 C5 108.0(2) . . ?
C2 C1 P1 126.5(2) . . ?
C5 C1 P1 125.50(19) . . ?
C2 C1 Fe1 70.24(14) . . ?
C5 C1 Fe1 69.81(14) . . ?
P1 C1 Fe1 125.82(14) . . ?
C3 C2 C1 106.6(2) . . ?
C3 C2 Fe1 69.76(16) . . ?
C1 C2 Fe1 68.58(15) . . ?
C4 C3 C2 109.3(3) . . ?
C4 C3 Fe1 70.18(17) . . ?
C2 C3 Fe1 69.49(15) . . ?
C3 C4 C5 108.8(3) . . ?
C3 C4 Fe1 69.88(16) . . ?
C5 C4 Fe1 69.41(16) . . ?
C4 C5 C1 107.3(2) . . ?
C4 C5 Fe1 70.37(16) . . ?
C1 C5 Fe1 68.55(14) . . ?
C10 C6 C7 108.8(3) . . ?
C10 C6 Fe1 69.96(16) . . ?
C7 C6 Fe1 69.78(16) . . ?
C6 C7 C8 107.6(3) . . ?
C6 C7 Fe1 69.86(16) . . ?
C8 C7 Fe1 70.02(17) . . ?
C9 C8 C7 108.2(3) . . ?
C9 C8 Fe1 69.61(16) . . ?
C7 C8 Fe1 69.59(16) . . ?
C8 C9 C10 108.4(3) . . ?
C8 C9 Fe1 70.32(16) . . ?
C10 C9 Fe1 69.88(16) . . ?
C6 C10 C9 107.1(3) . . ?
C6 C10 Fe1 69.80(17) . . ?
C9 C10 Fe1 69.38(16) . . ?
C11 O11 P1 119.96(16) . . ?

loop_
_geom_bond_atom_site_label_1
_geom_bond_atom_site_label_2
_geom_bond_distance
_geom_bond_site_symmetry_2
_geom_bond_publ_flag
Pd1 S1 2.3443(7) . ?
Pd1 S1 2.3443(7) 3_556 ?
Pd1 S2 2.3445(7) 3_556 ?
Pd1 S2 2.3445(7) . ?
S1 P1 2.0154(10) . ?
S2 P1 2.0086(10) . ?
P1 O11 1.5843(18) . ?
P1 C1 1.765(3) . ?
Fe1 C1 2.024(2) . ?
Fe1 C5 2.041(3) . ?
Fe1 C9 2.042(3) . ?
Fe1 C7 2.045(3) . ?
Fe1 C2 2.046(3) . ?
Fe1 C6 2.047(3) . ?
Fe1 C10 2.049(3) . ?
Fe1 C3 2.049(3) . ?
Fe1 C8 2.051(3) . ?
Fe1 C4 2.053(3) . ?
C1 C2 1.431(4) . ?
C1 C5 1.445(4) . ?
C2 C3 1.426(4) . ?
C3 C4 1.401(4) . ?
C4 C5 1.408(4) . ?
C6 C10 1.409(5) . ?
C6 C7 1.412(4) . ?
C7 C8 1.414(4) . ?
C8 C9 1.402(4) . ?
C9 C10 1.424(4) . ?
O11 C11 1.455(3) . ?

loop_
_geom_torsion_atom_site_label_1
_geom_torsion_atom_site_label_2
_geom_torsion_atom_site_label_3
_geom_torsion_atom_site_label_4
_geom_torsion
_geom_torsion_site_symmetry_1
_geom_torsion_site_symmetry_2
_geom_torsion_site_symmetry_3
_geom_torsion_site_symmetry_4
_geom_torsion_publ_flag
S1 Pd1 S1 P1 35(100) 3_556 . . . ?
S2 Pd1 S1 P1 175.28(3) 3_556 . . . ?
S2 Pd1 S1 P1 -4.72(3) . . . . ?
S1 Pd1 S2 P1 4.74(3) . . . . ?
S1 Pd1 S2 P1 -175.26(3) 3_556 . . . ?
S2 Pd1 S2 P1 -135.8(7) 3_556 . . . ?
Pd1 S2 P1 O11 -127.50(8) . . . . ?
Pd1 S2 P1 C1 117.77(9) . . . . ?
Pd1 S2 P1 S1 -5.63(3) . . . . ?
Pd1 S1 P1 O11 129.29(8) . . . . ?
Pd1 S1 P1 C1 -117.96(9) . . . . ?
Pd1 S1 P1 S2 5.63(3) . . . . ?
O11 P1 C1 C2 29.3(2) . . . . ?
S2 P1 C1 C2 152.2(2) . . . . ?
S1 P1 C1 C2 -90.3(2) . . . . ?
O11 P1 C1 C5 -151.2(2) . . . . ?
S2 P1 C1 C5 -28.2(2) . . . . ?
S1 P1 C1 C5 89.2(2) . . . . ?
O11 P1 C1 Fe1 -61.62(17) . . . . ?
S2 P1 C1 Fe1 61.33(17) . . . . ?
S1 P1 C1 Fe1 178.78(11) . . . . ?
C5 Fe1 C1 C2 118.8(2) . . . . ?
C9 Fe1 C1 C2 177.31(18) . . . . ?
C7 Fe1 C1 C2 -60.3(2) . . . . ?
C6 Fe1 C1 C2 -99.91(19) . . . . ?
C10 Fe1 C1 C2 -143.96(17) . . . . ?
C3 Fe1 C1 C2 38.24(17) . . . . ?
C8 Fe1 C1 C2 1(2) . . . . ?
C4 Fe1 C1 C2 81.31(18) . . . . ?
C9 Fe1 C1 C5 58.5(2) . . . . ?
C7 Fe1 C1 C5 -179.10(18) . . . . ?
C2 Fe1 C1 C5 -118.8(2) . . . . ?
C6 Fe1 C1 C5 141.29(17) . . . . ?
C10 Fe1 C1 C5 97.25(18) . . . . ?
C3 Fe1 C1 C5 -80.55(17) . . . . ?
C8 Fe1 C1 C5 -118(2) . . . . ?
C4 Fe1 C1 C5 -37.49(17) . . . . ?
C5 Fe1 C1 P1 -119.9(2) . . . . ?
C9 Fe1 C1 P1 -61.3(3) . . . . ?
C7 Fe1 C1 P1 61.0(2) . . . . ?
C2 Fe1 C1 P1 121.4(2) . . . . ?
C6 Fe1 C1 P1 21.4(2) . . . . ?
C10 Fe1 C1 P1 -22.6(2) . . . . ?
C3 Fe1 C1 P1 159.6(2) . . . . ?
C8 Fe1 C1 P1 122(2) . . . . ?
C4 Fe1 C1 P1 -157.3(2) . . . . ?
C5 C1 C2 C3 0.2(3) . . . . ?
P1 C1 C2 C3 179.80(19) . . . . ?
Fe1 C1 C2 C3 -59.69(18) . . . . ?
C5 C1 C2 Fe1 59.86(18) . . . . ?
P1 C1 C2 Fe1 -120.5(2) . . . . ?
C1 Fe1 C2 C3 118.1(2) . . . . ?
C5 Fe1 C2 C3 79.68(18) . . . . ?
C9 Fe1 C2 C3 -38.1(17) . . . . ?
C7 Fe1 C2 C3 -99.78(19) . . . . ?
C6 Fe1 C2 C3 -143.29(18) . . . . ?
C10 Fe1 C2 C3 -179.92(19) . . . . ?
C8 Fe1 C2 C3 -61.8(2) . . . . ?
C4 Fe1 C2 C3 36.44(17) . . . . ?
C5 Fe1 C2 C1 -38.46(15) . . . . ?
C9 Fe1 C2 C1 -156.2(16) . . . . ?
C7 Fe1 C2 C1 142.07(16) . . . . ?
C6 Fe1 C2 C1 98.56(18) . . . . ?
C10 Fe1 C2 C1 61.9(2) . . . . ?
C3 Fe1 C2 C1 -118.1(2) . . . . ?
C8 Fe1 C2 C1 -179.94(16) . . . . ?
C4 Fe1 C2 C1 -81.70(17) . . . . ?
C1 C2 C3 C4 -0.1(3) . . . . ?
Fe1 C2 C3 C4 -59.0(2) . . . . ?
C1 C2 C3 Fe1 58.93(18) . . . . ?
C1 Fe1 C3 C4 82.00(18) . . . . ?
C5 Fe1 C3 C4 36.99(17) . . . . ?
C9 Fe1 C3 C4 -63.0(2) . . . . ?
C7 Fe1 C3 C4 -142.86(17) . . . . ?
C2 Fe1 C3 C4 120.6(2) . . . . ?
C6 Fe1 C3 C4 -177.90(18) . . . . ?
C10 Fe1 C3 C4 -60(2) . . . . ?
C8 Fe1 C3 C4 -99.66(18) . . . . ?
C1 Fe1 C3 C2 -38.62(16) . . . . ?
C5 Fe1 C3 C2 -83.63(18) . . . . ?
C9 Fe1 C3 C2 176.39(17) . . . . ?
C7 Fe1 C3 C2 96.51(18) . . . . ?
C6 Fe1 C3 C2 61.5(2) . . . . ?
C10 Fe1 C3 C2 179(100) . . . . ?
C8 Fe1 C3 C2 139.71(17) . . . . ?
C4 Fe1 C3 C2 -120.6(2) . . . . ?
C2 C3 C4 C5 0.0(3) . . . . ?
Fe1 C3 C4 C5 -58.62(19) . . . . ?
C2 C3 C4 Fe1 58.63(19) . . . . ?
C1 Fe1 C4 C3 -81.56(18) . . . . ?
C5 Fe1 C4 C3 -120.3(3) . . . . ?
C9 Fe1 C4 C3 138.66(18) . . . . ?
C7 Fe1 C4 C3 59.3(3) . . . . ?
C2 Fe1 C4 C3 -37.16(17) . . . . ?
C6 Fe1 C4 C3 135(4) . . . . ?
C10 Fe1 C4 C3 175.71(17) . . . . ?
C8 Fe1 C4 C3 95.71(18) . . . . ?
C1 Fe1 C4 C5 38.76(16) . . . . ?
C9 Fe1 C4 C5 -101.02(18) . . . . ?
C7 Fe1 C4 C5 179.63(18) . . . . ?
C2 Fe1 C4 C5 83.16(18) . . . . ?
C6 Fe1 C4 C5 -104(4) . . . . ?
C10 Fe1 C4 C5 -64.0(2) . . . . ?
C3 Fe1 C4 C5 120.3(3) . . . . ?
C8 Fe1 C4 C5 -143.98(17) . . . . ?
C3 C4 C5 C1 0.1(3) . . . . ?
Fe1 C4 C5 C1 -58.81(17) . . . . ?
C3 C4 C5 Fe1 58.9(2) . . . . ?
C2 C1 C5 C4 -0.2(3) . . . . ?
P1 C1 C5 C4 -179.8(2) . . . . ?
Fe1 C1 C5 C4 59.96(18) . . . . ?
C2 C1 C5 Fe1 -60.13(18) . . . . ?
P1 C1 C5 Fe1 120.2(2) . . . . ?
C1 Fe1 C5 C4 -118.7(2) . . . . ?
C9 Fe1 C5 C4 95.5(2) . . . . ?
C7 Fe1 C5 C4 -24(12) . . . . ?
C2 Fe1 C5 C4 -80.62(19) . . . . ?
C6 Fe1 C5 C4 177.17(19) . . . . ?
C10 Fe1 C5 C4 139.74(18) . . . . ?
C3 Fe1 C5 C4 -36.74(18) . . . . ?
C8 Fe1 C5 C4 57.8(2) . . . . ?
C9 Fe1 C5 C1 -145.84(15) . . . . ?
C7 Fe1 C5 C1 95(12) . . . . ?
C2 Fe1 C5 C1 38.05(15) . . . . ?
C6 Fe1 C5 C1 -64.2(2) . . . . ?
C10 Fe1 C5 C1 -101.59(17) . . . . ?
C3 Fe1 C5 C1 81.93(17) . . . . ?
C8 Fe1 C5 C1 176.47(16) . . . . ?
C4 Fe1 C5 C1 118.7(2) . . . . ?
C1 Fe1 C6 C10 -100.86(18) . . . . ?
C5 Fe1 C6 C10 -60.4(2) . . . . ?
C9 Fe1 C6 C10 38.42(17) . . . . ?
C7 Fe1 C6 C10 119.9(3) . . . . ?
C2 Fe1 C6 C10 -145.82(17) . . . . ?
C3 Fe1 C6 C10 175.50(18) . . . . ?
C8 Fe1 C6 C10 81.89(19) . . . . ?
C4 Fe1 C6 C10 42(4) . . . . ?
C1 Fe1 C6 C7 139.21(17) . . . . ?
C5 Fe1 C6 C7 179.67(18) . . . . ?
C9 Fe1 C6 C7 -81.51(19) . . . . ?
C2 Fe1 C6 C7 94.24(19) . . . . ?
C10 Fe1 C6 C7 -119.9(3) . . . . ?
C3 Fe1 C6 C7 55.6(3) . . . . ?
C8 Fe1 C6 C7 -38.04(17) . . . . ?
C4 Fe1 C6 C7 -78(4) . . . . ?
C10 C6 C7 C8 0.8(3) . . . . ?
Fe1 C6 C7 C8 60.1(2) . . . . ?
C10 C6 C7 Fe1 -59.3(2) . . . . ?
C1 Fe1 C7 C6 -65.1(2) . . . . ?
C5 Fe1 C7 C6 -159(12) . . . . ?
C9 Fe1 C7 C6 81.22(19) . . . . ?
C2 Fe1 C7 C6 -102.65(19) . . . . ?
C10 Fe1 C7 C6 37.11(18) . . . . ?
C3 Fe1 C7 C6 -146.40(19) . . . . ?
C8 Fe1 C7 C6 118.4(2) . . . . ?
C4 Fe1 C7 C6 177.20(19) . . . . ?
C1 Fe1 C7 C8 176.49(16) . . . . ?
C5 Fe1 C7 C8 82(12) . . . . ?
C9 Fe1 C7 C8 -37.21(17) . . . . ?
C2 Fe1 C7 C8 138.92(17) . . . . ?
C6 Fe1 C7 C8 -118.4(2) . . . . ?
C10 Fe1 C7 C8 -81.32(19) . . . . ?
C3 Fe1 C7 C8 95.17(19) . . . . ?
C4 Fe1 C7 C8 58.8(3) . . . . ?
C6 C7 C8 C9 -0.9(3) . . . . ?
Fe1 C7 C8 C9 59.1(2) . . . . ?
C6 C7 C8 Fe1 -60.02(19) . . . . ?
C1 Fe1 C8 C9 177(2) . . . . ?
C5 Fe1 C8 C9 61.4(2) . . . . ?
C7 Fe1 C8 C9 -119.5(3) . . . . ?
C2 Fe1 C8 C9 177.46(17) . . . . ?
C6 Fe1 C8 C9 -81.5(2) . . . . ?
C10 Fe1 C8 C9 -37.90(18) . . . . ?
C3 Fe1 C8 C9 139.85(18) . . . . ?
C4 Fe1 C8 C9 97.19(19) . . . . ?
C1 Fe1 C8 C7 -64(2) . . . . ?
C5 Fe1 C8 C7 -179.09(18) . . . . ?
C9 Fe1 C8 C7 119.5(3) . . . . ?
C2 Fe1 C8 C7 -63.0(2) . . . . ?
C6 Fe1 C8 C7 38.01(18) . . . . ?
C10 Fe1 C8 C7 81.6(2) . . . . ?
C3 Fe1 C8 C7 -100.61(19) . . . . ?
C4 Fe1 C8 C7 -143.28(19) . . . . ?
C7 C8 C9 C10 0.6(3) . . . . ?
Fe1 C8 C9 C10 59.7(2) . . . . ?
C7 C8 C9 Fe1 -59.1(2) . . . . ?
C1 Fe1 C9 C8 -179.74(17) . . . . ?
C5 Fe1 C9 C8 -141.94(17) . . . . ?
C7 Fe1 C9 C8 37.50(18) . . . . ?
C2 Fe1 C9 C8 -25.6(17) . . . . ?
C6 Fe1 C9 C8 81.26(19) . . . . ?
C10 Fe1 C9 C8 119.2(3) . . . . ?
C3 Fe1 C9 C8 -61.0(2) . . . . ?
C4 Fe1 C9 C8 -98.63(19) . . . . ?
C1 Fe1 C9 C10 61.0(3) . . . . ?
C5 Fe1 C9 C10 98.84(19) . . . . ?
C7 Fe1 C9 C10 -81.72(19) . . . . ?
C2 Fe1 C9 C10 -144.8(16) . . . . ?
C6 Fe1 C9 C10 -37.97(18) . . . . ?
C3 Fe1 C9 C10 179.76(18) . . . . ?
C8 Fe1 C9 C10 -119.2(3) . . . . ?
C4 Fe1 C9 C10 142.15(18) . . . . ?
C7 C6 C10 C9 -0.5(3) . . . . ?
Fe1 C6 C10 C9 -59.63(19) . . . . ?
C7 C6 C10 Fe1 59.18(19) . . . . ?
C8 C9 C10 C6 -0.1(3) . . . . ?
Fe1 C9 C10 C6 59.90(19) . . . . ?
C8 C9 C10 Fe1 -60.0(2) . . . . ?
C1 Fe1 C10 C6 97.48(19) . . . . ?
C5 Fe1 C10 C6 142.97(17) . . . . ?
C9 Fe1 C10 C6 -118.2(3) . . . . ?
C7 Fe1 C10 C6 -37.21(18) . . . . ?
C2 Fe1 C10 C6 57.9(3) . . . . ?
C3 Fe1 C10 C6 -121(2) . . . . ?
C8 Fe1 C10 C6 -80.92(19) . . . . ?
C4 Fe1 C10 C6 -178.13(18) . . . . ?
C1 Fe1 C10 C9 -144.31(17) . . . . ?
C5 Fe1 C10 C9 -98.82(19) . . . . ?
C7 Fe1 C10 C9 81.00(19) . . . . ?
C2 Fe1 C10 C9 176.15(18) . . . . ?
C6 Fe1 C10 C9 118.2(3) . . . . ?
C3 Fe1 C10 C9 -3(2) . . . . ?
C8 Fe1 C10 C9 37.30(17) . . . . ?
C4 Fe1 C10 C9 -59.9(2) . . . . ?
C1 P1 O11 C11 -176.89(19) . . . . ?
S2 P1 O11 C11 60.73(19) . . . . ?
S1 P1 O11 C11 -56.12(19) . . . . ?
